data_7101991
loop_
_publ_author_name
'Gao, En-Qing'
'Liu, Na'
'Cheng, Ai-Ling'
'Gao, Song'

_publ_section_title
;
 Novel frustrated magnetic lattice based on triangular [Mn3(micro3-F)]
 clusters with tetrazole ligands.
;
_journal_issue 24
_journal_name_full 'Chemical communications (Cambridge, England)'
_journal_page_first 2470
_journal_page_last 2472
_journal_paper_doi 10.1039/b701840a
_journal_year 2007
_chemical_formula_sum 'C12 H32 Mn7 N54 O14'
_chemical_formula_weight 1541.50
_chemical_name_systematic
;
?
;
_space_group_IT_number 165
_symmetry_cell_setting trigonal
_symmetry_space_group_name_Hall '-P 3 2"c'
_symmetry_space_group_name_H-M 'P -3 c 1'
_atom_sites_solution_hydrogens geom
_atom_sites_solution_primary direct
_atom_sites_solution_secondary difmap
_audit_creation_method SHELXL-97
_cell_angle_alpha 90.00
_cell_angle_beta 90.00
_cell_angle_gamma 120.00
_cell_formula_units_Z 2
_cell_length_a 14.289(3)
_cell_length_b 14.289(3)
_cell_length_c 13.738(4)
_cell_measurement_reflns_used 766
_cell_measurement_temperature 293(2)
_cell_measurement_theta_max 21.577
_cell_measurement_theta_min 2.851
_cell_volume 2429.1(11)
_computing_cell_refinement 'Bruker SMART'
_computing_data_collection 'Bruker SMART'
_computing_data_reduction 'Bruker SHELXTL'
_computing_molecular_graphics 'Bruker SHELXTL'
_computing_publication_material 'Bruker SHELXTL'
_computing_structure_refinement 'Bruker SHELXTL'
_computing_structure_solution 'Bruker SHELXTL'
_diffrn_ambient_temperature 293(2)
_diffrn_measured_fraction_theta_full 1.000
_diffrn_measured_fraction_theta_max 1.000
_diffrn_measurement_device_type 'CCD area detector'
_diffrn_measurement_method 'phi and omega scans'
_diffrn_radiation_monochromator graphite
_diffrn_radiation_source 'sealed tube'
_diffrn_radiation_type MoK\a
_diffrn_radiation_wavelength 0.71073
_diffrn_reflns_av_R_equivalents 0.0867
_diffrn_reflns_av_sigmaI/netI 0.0701
_diffrn_reflns_limit_h_max 18
_diffrn_reflns_limit_h_min -17
_diffrn_reflns_limit_k_max 18
_diffrn_reflns_limit_k_min -18
_diffrn_reflns_limit_l_max 11
_diffrn_reflns_limit_l_min -17
_diffrn_reflns_number 11645
_diffrn_reflns_theta_full 27.12
_diffrn_reflns_theta_max 27.12
_diffrn_reflns_theta_min 1.65
_diffrn_standards_decay_% 4.53
_exptl_absorpt_coefficient_mu 1.878
_exptl_absorpt_correction_T_max 0.7051
_exptl_absorpt_correction_T_min 0.6027
_exptl_absorpt_correction_type multi-scan
_exptl_crystal_colour colorless
_exptl_crystal_density_diffrn 2.108
_exptl_crystal_density_method 'not measured'
_exptl_crystal_description polyhedral
_exptl_crystal_F_000 1538
_exptl_crystal_size_max 0.30
_exptl_crystal_size_mid 0.30
_exptl_crystal_size_min 0.20
_refine_diff_density_max 0.475
_refine_diff_density_min -0.378
_refine_diff_density_rms 0.067
_refine_ls_extinction_method none
_refine_ls_goodness_of_fit_ref 0.801
_refine_ls_hydrogen_treatment mixed
_refine_ls_matrix_type full
_refine_ls_number_parameters 154
_refine_ls_number_reflns 1805
_refine_ls_number_restraints 0
_refine_ls_restrained_S_all 0.801
_refine_ls_R_factor_all 0.0573
_refine_ls_R_factor_gt 0.0304
_refine_ls_shift/su_max 0.001
_refine_ls_shift/su_mean 0.000
_refine_ls_structure_factor_coef Fsqd
_refine_ls_weighting_details 'calc w=1/[\s^2^(Fo^2^)+(0.0060P)^2^+0.0000P] where P=(Fo^2^+2Fc^2^)/3'
_refine_ls_weighting_scheme calc
_refine_ls_wR_factor_gt 0.0413
_refine_ls_wR_factor_ref 0.0438
_reflns_number_gt 1151
_reflns_number_total 1805
_reflns_threshold_expression >2sigma(I)
_cod_data_source_file b701840a.txt
_cod_data_source_block 2
_cod_depositor_comments
;
The following automatic conversions were performed:
'_symmetry_cell_setting' value 'Trigonal' changed to 'trigonal' according
to '/home/saulius/struct/CIF-dictionaries/cif_core.dic' dictionary named
'cif_core.dic' version 2.4.1 from 2010-06-29.

Automatic conversion script
Id: cif_fix_enum 1527 2010-12-29 10:47:43Z saulius 
;
_cod_original_sg_symbol_H-M 'P-3c1 '
_cod_database_code 7101991

loop_
_symmetry_equiv_pos_as_xyz
'x, y, z'
'-y, x-y, z'
'-x+y, -x, z'
'y, x, -z+1/2'
'x-y, -y, -z+1/2'
'-x, -x+y, -z+1/2'
'-x, -y, -z'
'y, -x+y, -z'
'x-y, x, -z'
'-y, -x, z-1/2'
'-x+y, y, z-1/2'
'x, x-y, z-1/2'

loop_
_atom_site_label
_atom_site_type_symbol
_atom_site_fract_x
_atom_site_fract_y
_atom_site_fract_z
_atom_site_U_iso_or_equiv
_atom_site_adp_type
_atom_site_occupancy
_atom_site_symmetry_multiplicity
_atom_site_calc_flag
_atom_site_refinement_flags
Mn1 Mn 0.49789(3) 0.79755(3) 0.35027(3) 0.02290(12) Uani 1 1 d .
Mn2 Mn 1.0000 1.0000 0.5000 0.0219(2) Uani 1 6 d S
C1 C 0.6452(2) 0.6839(2) 0.37832(19) 0.0221(6) Uani 1 1 d .
C2 C 0.75705(19) 0.8791(2) 0.38827(18) 0.0227(6) Uani 1 1 d .
N1 N 0.55005(15) 0.67657(16) 0.36329(14) 0.0233(5) Uani 1 1 d .
N2 N 0.47950(17) 0.56801(17) 0.36012(15) 0.0260(6) Uani 1 1 d .
N3 N 0.53173(17) 0.51668(16) 0.37199(16) 0.0301(6) Uani 1 1 d .
N4 N 0.63827(17) 0.58739(17) 0.38341(16) 0.0300(6) Uani 1 1 d .
N5 N 0.74132(18) 0.77640(19) 0.38761(18) 0.0304(6) Uani 1 1 d .
H5N H 0.7905(17) 0.7705(17) 0.3910(17) 0.009(7) Uiso 1 1 d .
N9 N 0.85331(15) 0.96500(16) 0.40639(14) 0.0243(5) Uani 1 1 d .
N8 N 0.83654(17) 1.04978(17) 0.39432(16) 0.0294(6) Uani 1 1 d .
N7 N 0.73631(17) 1.01551(17) 0.37288(16) 0.0305(6) Uani 1 1 d .
N6 N 0.68128(16) 0.90491(16) 0.36867(15) 0.0250(6) Uani 1 1 d .
O1 O 0.3333 0.6667 0.3188(3) 0.0212(8) Uani 1 3 d S
H1W H 0.3333 0.6667 0.265(3) 0.017(15) Uiso 1 3 d S
O2 O 0.5161(2) 0.82909(17) 0.19318(16) 0.0328(6) Uani 1 1 d .
H2WB H 0.571(2) 0.854(2) 0.182(2) 0.046(13) Uiso 1 1 d .
H2WA H 0.497(3) 0.875(3) 0.175(2) 0.100(17) Uiso 1 1 d .
O3 O 0.45902(17) 0.7717(2) 0.50790(15) 0.0349(6) Uani 1 1 d .
H3WB H 0.4451(19) 0.714(2) 0.5215(18) 0.026(9) Uiso 1 1 d .
H3WA H 0.508(2) 0.825(2) 0.540(2) 0.055(11) Uiso 1 1 d .

loop_
_atom_site_aniso_label
_atom_site_aniso_U_11
_atom_site_aniso_U_22
_atom_site_aniso_U_33
_atom_site_aniso_U_23
_atom_site_aniso_U_13
_atom_site_aniso_U_12
Mn1 0.0161(2) 0.0186(2) 0.0347(3) 0.00034(19) -0.00043(19) 0.00918(19)
Mn2 0.0151(3) 0.0151(3) 0.0354(7) 0.000 0.000 0.00757(16)
C1 0.0167(15) 0.0194(15) 0.0278(17) -0.0038(12) -0.0037(12) 0.0074(13)
C2 0.0193(14) 0.0191(15) 0.0286(17) 0.0005(13) -0.0008(12) 0.0088(13)
N1 0.0148(12) 0.0182(13) 0.0354(15) -0.0039(11) -0.0042(10) 0.0072(11)
N2 0.0192(13) 0.0200(13) 0.0373(15) -0.0010(11) -0.0022(10) 0.0085(11)
N3 0.0238(14) 0.0211(13) 0.0461(17) -0.0051(11) -0.0063(11) 0.0118(12)
N4 0.0224(13) 0.0201(13) 0.0487(16) -0.0060(12) -0.0096(12) 0.0116(11)
N5 0.0115(13) 0.0228(14) 0.0598(19) -0.0050(12) -0.0072(12) 0.0108(12)
N9 0.0159(12) 0.0150(12) 0.0392(15) 0.0019(11) -0.0022(10) 0.0057(10)
N8 0.0202(13) 0.0205(13) 0.0439(16) 0.0040(11) -0.0044(11) 0.0075(11)
N7 0.0225(14) 0.0205(13) 0.0463(17) 0.0045(11) -0.0059(11) 0.0090(12)
N6 0.0172(13) 0.0166(12) 0.0395(16) 0.0022(10) -0.0033(10) 0.0072(10)
O1 0.0194(12) 0.0194(12) 0.025(2) 0.000 0.000 0.0097(6)
O2 0.0253(14) 0.0338(13) 0.0402(15) 0.0050(10) 0.0036(12) 0.0155(12)
O3 0.0380(14) 0.0226(13) 0.0395(14) -0.0024(12) -0.0033(10) 0.0116(12)

loop_
_atom_type_symbol
_atom_type_description
_atom_type_scat_dispersion_real
_atom_type_scat_dispersion_imag
_atom_type_scat_source
C C 0.0033 0.0016 'International Tables Vol C Tables 4.2.6.8 and 6.1.1.4'
H H 0.0000 0.0000 'International Tables Vol C Tables 4.2.6.8 and 6.1.1.4'
N N 0.0061 0.0033 'International Tables Vol C Tables 4.2.6.8 and 6.1.1.4'
O O 0.0106 0.0060 'International Tables Vol C Tables 4.2.6.8 and 6.1.1.4'
Mn Mn 0.3368 0.7283 'International Tables Vol C Tables 4.2.6.8 and 6.1.1.4'

loop_
_geom_angle_atom_site_label_1
_geom_angle_atom_site_label_2
_geom_angle_atom_site_label_3
_geom_angle
_geom_angle_site_symmetry_1
_geom_angle_site_symmetry_3
O2 Mn1 O1 86.99(11) . .
O2 Mn1 N1 100.90(9) . .
O1 Mn1 N1 89.20(5) . .
O2 Mn1 O3 171.09(9) . .
O1 Mn1 O3 88.76(11) . .
N1 Mn1 O3 86.85(8) . .
O2 Mn1 N2 87.71(9) . 2_665
O1 Mn1 N2 88.33(5) . 2_665
N1 Mn1 N2 170.90(7) . 2_665
O3 Mn1 N2 84.34(8) . 2_665
O2 Mn1 N6 89.58(9) . .
O1 Mn1 N6 166.02(6) . .
N1 Mn1 N6 78.15(7) . .
O3 Mn1 N6 96.36(8) . .
N2 Mn1 N6 105.08(7) 2_665 .
N9 Mn2 N9 88.43(7) 7_776 2_765
N9 Mn2 N9 180.000(1) 7_776 .
N9 Mn2 N9 91.57(7) 2_765 .
N9 Mn2 N9 88.43(7) 7_776 3_675
N9 Mn2 N9 91.57(7) 2_765 3_675
N9 Mn2 N9 91.57(7) . 3_675
N9 Mn2 N9 91.57(7) 7_776 9_656
N9 Mn2 N9 88.43(7) 2_765 9_656
N9 Mn2 N9 88.43(7) . 9_656
N9 Mn2 N9 180.0 3_675 9_656
N9 Mn2 N9 91.57(7) 7_776 8_566
N9 Mn2 N9 180.00(8) 2_765 8_566
N9 Mn2 N9 88.43(7) . 8_566
N9 Mn2 N9 88.43(7) 3_675 8_566
N9 Mn2 N9 91.57(7) 9_656 8_566
N1 C1 N4 112.5(2) . .
N1 C1 N5 126.2(2) . .
N4 C1 N5 121.3(2) . .
N9 C2 N6 113.0(2) . .
N9 C2 N5 122.0(2) . .
N6 C2 N5 125.0(2) . .
C1 N1 N2 103.9(2) . .
C1 N1 Mn1 133.30(17) . .
N2 N1 Mn1 122.79(15) . .
N3 N2 N1 109.5(2) . .
N3 N2 Mn1 129.16(16) . 3_565
N1 N2 Mn1 121.10(15) . 3_565
N2 N3 N4 110.2(2) . .
C1 N4 N3 103.9(2) . .
C1 N5 C2 126.2(2) . .
C1 N5 H5N 116.5(18) . .
C2 N5 H5N 117.3(18) . .
C2 N9 N8 103.76(19) . .
C2 N9 Mn2 135.81(17) . .
N8 N9 Mn2 115.10(15) . .
N7 N8 N9 110.2(2) . .
N8 N7 N6 109.5(2) . .
C2 N6 N7 103.5(2) . .
C2 N6 Mn1 130.60(17) . .
N7 N6 Mn1 125.52(15) . .
Mn1 O1 Mn1 116.21(6) 2_665 .
Mn1 O1 Mn1 116.21(6) 2_665 3_565
Mn1 O1 Mn1 116.21(6) . 3_565
Mn1 O1 H1W 101.37(9) 2_665 .
Mn1 O1 H1W 101.37(9) . .
Mn1 O1 H1W 101.37(9) 3_565 .
Mn1 O2 H2WB 108(3) . .
Mn1 O2 H2WA 113(2) . .
H2WB O2 H2WA 105(3) . .
Mn1 O3 H3WB 108.9(19) . .
Mn1 O3 H3WA 109(2) . .
H3WB O3 H3WA 119(3) . .

loop_
_geom_bond_atom_site_label_1
_geom_bond_atom_site_label_2
_geom_bond_distance
_geom_bond_site_symmetry_2
Mn1 O2 2.193(2) .
Mn1 O1 2.1946(9) .
Mn1 N1 2.205(2) .
Mn1 O3 2.220(2) .
Mn1 N2 2.256(2) 2_665
Mn1 N6 2.294(2) .
Mn2 N9 2.291(2) 7_776
Mn2 N9 2.2910(19) 2_765
Mn2 N9 2.291(2) .
Mn2 N9 2.291(2) 3_675
Mn2 N9 2.291(2) 9_656
Mn2 N9 2.2910(19) 8_566
C1 N1 1.327(3) .
C1 N4 1.333(3) .
C1 N5 1.354(3) .
C2 N9 1.331(3) .
C2 N6 1.334(3) .
C2 N5 1.369(3) .
N1 N2 1.364(3) .
N2 N3 1.292(3) .
N2 Mn1 2.256(2) 3_565
N3 N4 1.351(3) .
N5 H5N 0.75(2) .
N9 N8 1.358(3) .
N8 N7 1.295(3) .
N7 N6 1.370(3) .
O1 Mn1 2.1946(9) 2_665
O1 Mn1 2.1946(9) 3_565
O1 H1W 0.74(4) .
O2 H2WB 0.69(3) .
O2 H2WA 0.86(4) .
O3 H3WB 0.77(2) .
O3 H3WA 0.85(3) .

loop_
_geom_torsion_atom_site_label_1
_geom_torsion_atom_site_label_2
_geom_torsion_atom_site_label_3
_geom_torsion_atom_site_label_4
_geom_torsion
_geom_torsion_site_symmetry_1
_geom_torsion_site_symmetry_4
N4 C1 N1 N2 0.8(3) . .
N5 C1 N1 N2 -179.5(2) . .
N4 C1 N1 Mn1 178.42(17) . .
N5 C1 N1 Mn1 -1.8(4) . .
O2 Mn1 N1 C1 89.7(2) . .
O1 Mn1 N1 C1 176.4(3) . .
O3 Mn1 N1 C1 -94.8(2) . .
N2 Mn1 N1 C1 -109.3(5) 2_665 .
N6 Mn1 N1 C1 2.4(2) . .
O2 Mn1 N1 N2 -93.06(18) . .
O1 Mn1 N1 N2 -6.3(2) . .
O3 Mn1 N1 N2 82.51(18) . .
N2 Mn1 N1 N2 68.0(5) 2_665 .
N6 Mn1 N1 N2 179.69(19) . .
C1 N1 N2 N3 -0.4(3) . .
Mn1 N1 N2 N3 -178.38(16) . .
C1 N1 N2 Mn1 174.15(16) . 3_565
Mn1 N1 N2 Mn1 -3.8(2) . 3_565
N1 N2 N3 N4 -0.1(3) . .
Mn1 N2 N3 N4 -174.06(16) 3_565 .
N1 C1 N4 N3 -0.8(3) . .
N5 C1 N4 N3 179.4(2) . .
N2 N3 N4 C1 0.5(3) . .
N1 C1 N5 C2 3.6(5) . .
N4 C1 N5 C2 -176.6(3) . .
N9 C2 N5 C1 173.9(2) . .
N6 C2 N5 C1 -8.1(5) . .
N6 C2 N9 N8 -1.9(3) . .
N5 C2 N9 N8 176.3(2) . .
N6 C2 N9 Mn2 149.59(18) . .
N5 C2 N9 Mn2 -32.2(4) . .
N9 Mn2 N9 C2 -115(100) 7_776 .
N9 Mn2 N9 C2 66.1(3) 2_765 .
N9 Mn2 N9 C2 157.7(2) 3_675 .
N9 Mn2 N9 C2 -22.3(2) 9_656 .
N9 Mn2 N9 C2 -113.9(3) 8_566 .
N9 Mn2 N9 N8 34(100) 7_776 .
N9 Mn2 N9 N8 -144.71(14) 2_765 .
N9 Mn2 N9 N8 -53.10(19) 3_675 .
N9 Mn2 N9 N8 126.90(19) 9_656 .
N9 Mn2 N9 N8 35.29(14) 8_566 .
C2 N9 N8 N7 1.5(3) . .
Mn2 N9 N8 N7 -156.94(16) . .
N9 N8 N7 N6 -0.6(3) . .
N9 C2 N6 N7 1.5(3) . .
N5 C2 N6 N7 -176.6(2) . .
N9 C2 N6 Mn1 -171.47(15) . .
N5 C2 N6 Mn1 10.4(4) . .
N8 N7 N6 C2 -0.5(3) . .
N8 N7 N6 Mn1 172.95(16) . .
O2 Mn1 N6 C2 -107.7(2) . .
O1 Mn1 N6 C2 -32.0(5) . .
N1 Mn1 N6 C2 -6.5(2) . .
O3 Mn1 N6 C2 78.9(2) . .
N2 Mn1 N6 C2 164.8(2) 2_665 .
O2 Mn1 N6 N7 80.67(19) . .
O1 Mn1 N6 N7 156.4(4) . .
N1 Mn1 N6 N7 -178.1(2) . .
O3 Mn1 N6 N7 -92.68(19) . .
N2 Mn1 N6 N7 -6.9(2) 2_665 .
O2 Mn1 O1 Mn1 -102.81(15) . 2_665
N1 Mn1 O1 Mn1 156.23(15) . 2_665
O3 Mn1 O1 Mn1 69.37(15) . 2_665
N2 Mn1 O1 Mn1 -15.01(14) 2_665 2_665
N6 Mn1 O1 Mn1 -178.8(3) . 2_665
O2 Mn1 O1 Mn1 114.91(15) . 3_565
N1 Mn1 O1 Mn1 13.95(15) . 3_565
O3 Mn1 O1 Mn1 -72.91(15) . 3_565
N2 Mn1 O1 Mn1 -157.29(15) 2_665 3_565
N6 Mn1 O1 Mn1 38.9(5) . 3_565
